data_4101437
loop_
_publ_author_name
'Ma, Shengming'
'Gu, Zhenhua'

_publ_section_title
;
 Sequential rearrangement of 1,2,4Z,7-tetraenes involving
 [1,5]-hydrogen migration and electrocyclization: an efficient
 synthesis of eight-membered cyclic compounds.
;
_journal_issue 15
_journal_name_full 'Journal of the American Chemical Society'
_journal_page_first 4942
_journal_page_last 4943
_journal_paper_doi 10.1021/ja057985a
_journal_volume 128
_journal_year 2006
_chemical_formula_sum 'C20 H25 N O3'
_chemical_formula_weight 327.41
_chemical_name_systematic
; 
 ? 
;
_space_group_IT_number 61
_symmetry_cell_setting orthorhombic
_symmetry_space_group_name_Hall '-P 2ac 2ab'
_symmetry_space_group_name_H-M 'P b c a'
_atom_sites_solution_hydrogens geom
_atom_sites_solution_primary direct
_atom_sites_solution_secondary difmap
_audit_creation_method SHELXL-97
_cell_angle_alpha 90.00
_cell_angle_beta 90.00
_cell_angle_gamma 90.00
_cell_formula_units_Z 8
_cell_length_a 13.6546(10)
_cell_length_b 12.7382(9)
_cell_length_c 19.7605(14)
_cell_measurement_reflns_used 4785
_cell_measurement_temperature 293(2)
_cell_measurement_theta_max 50.107
_cell_measurement_theta_min 4.835
_cell_volume 3437.0(4)
_computing_cell_refinement 'Bruker SMART'
_computing_data_collection 'Bruker SMART'
_computing_data_reduction 'Bruker SHELXTL'
_computing_molecular_graphics 'Bruker SHELXTL'
_computing_publication_material 'Bruker SHELXTL'
_computing_structure_refinement 'SHELXL-97 (Sheldrick, 1997)'
_computing_structure_solution 'SHELXS-97 (Sheldrick, 1990)'
_diffrn_ambient_temperature 293(2)
_diffrn_measured_fraction_theta_full 0.995
_diffrn_measured_fraction_theta_max 0.995
_diffrn_measurement_device_type 'CCD area detector'
_diffrn_measurement_method 'phi and omega scans'
_diffrn_radiation_monochromator graphite
_diffrn_radiation_source 'fine-focus sealed tube'
_diffrn_radiation_type MoK\a
_diffrn_radiation_wavelength 0.71073
_diffrn_reflns_av_R_equivalents 0.1297
_diffrn_reflns_av_sigmaI/netI 0.0708
_diffrn_reflns_limit_h_max 15
_diffrn_reflns_limit_h_min -17
_diffrn_reflns_limit_k_max 15
_diffrn_reflns_limit_k_min -16
_diffrn_reflns_limit_l_max 23
_diffrn_reflns_limit_l_min -25
_diffrn_reflns_number 19111
_diffrn_reflns_theta_full 26.99
_diffrn_reflns_theta_max 26.99
_diffrn_reflns_theta_min 2.06
_exptl_absorpt_coefficient_mu 0.084
_exptl_absorpt_correction_T_max 1.00000
_exptl_absorpt_correction_T_min 0.75114
_exptl_absorpt_correction_type empirical
_exptl_crystal_colour colorless
_exptl_crystal_density_diffrn 1.265
_exptl_crystal_density_method 'not measured'
_exptl_crystal_F_000 1408
_exptl_crystal_size_max 0.516
_exptl_crystal_size_mid 0.497
_exptl_crystal_size_min 0.350
_refine_diff_density_max 0.320
_refine_diff_density_min -0.251
_refine_diff_density_rms 0.052
_refine_ls_extinction_coef 0.0052(9)
_refine_ls_extinction_expression Fc^*^=kFc[1+0.001xFc^2^\l^3^/sin(2\q)]^-1/4^
_refine_ls_extinction_method SHELXL
_refine_ls_goodness_of_fit_ref 0.986
_refine_ls_hydrogen_treatment mixed
_refine_ls_matrix_type full
_refine_ls_number_parameters 245
_refine_ls_number_reflns 3730
_refine_ls_number_restraints 0
_refine_ls_restrained_S_all 0.986
_refine_ls_R_factor_all 0.0727
_refine_ls_R_factor_gt 0.0548
_refine_ls_shift/su_max 0.001
_refine_ls_shift/su_mean 0.000
_refine_ls_structure_factor_coef Fsqd
_refine_ls_weighting_details 'calc w=1/[\s^2^(Fo^2^)+(0.0803P)^2^+0.0000P] where P=(Fo^2^+2Fc^2^)/3'
_refine_ls_weighting_scheme calc
_refine_ls_wR_factor_gt 0.1360
_refine_ls_wR_factor_ref 0.1464
_reflns_number_gt 2717
_reflns_number_total 3730
_reflns_threshold_expression >2sigma(I)
_cod_data_source_file ja057985asi20051123_093414.cif
_cod_data_source_block cd25442
_cod_depositor_comments
;
The following automatic conversions were performed:
'_symmetry_cell_setting' value 'Orthorhombic' changed to 'orthorhombic'
according to '/home/saulius/struct/CIF-dictionaries/cif_core.dic'
dictionary named 'cif_core.dic' version 2.4.1 from 2010-06-29.

Automatic conversion script
Id: cif_fix_enum 1527 2010-12-29 10:47:43Z saulius 
;
_cod_original_sg_symbol_H-M Pbca
_cod_database_code 4101437

loop_
_symmetry_equiv_pos_as_xyz
'x, y, z'
'-x+1/2, -y, z+1/2'
'-x, y+1/2, -z+1/2'
'x+1/2, -y+1/2, -z'
'-x, -y, -z'
'x-1/2, y, -z-1/2'
'x, -y-1/2, z-1/2'
'-x-1/2, y-1/2, z'

loop_
_atom_site_label
_atom_site_type_symbol
_atom_site_fract_x
_atom_site_fract_y
_atom_site_fract_z
_atom_site_U_iso_or_equiv
_atom_site_adp_type
_atom_site_occupancy
_atom_site_symmetry_multiplicity
_atom_site_calc_flag
_atom_site_refinement_flags
O1 O 0.22243(9) 0.77465(11) 0.21728(7) 0.0635(4) Uani 1 1 d .
O2 O -0.04094(9) 0.98505(12) 0.18308(7) 0.0656(4) Uani 1 1 d .
O3 O 0.00640(10) 1.13097(9) 0.34952(6) 0.0589(4) Uani 1 1 d .
N1 N 0.09962(9) 0.88793(12) 0.18736(6) 0.0465(4) Uani 1 1 d .
C1 C 0.13955(12) 0.80623(13) 0.22419(8) 0.0444(4) Uani 1 1 d .
C2 C 0.00635(12) 0.91421(14) 0.20775(8) 0.0460(4) Uani 1 1 d .
C3 C -0.02264(11) 0.84361(13) 0.26521(8) 0.0411(4) Uani 1 1 d .
C4 C 0.06426(11) 0.76816(13) 0.27395(7) 0.0396(4) Uani 1 1 d .
C5 C 0.10315(10) 0.77403(12) 0.34757(7) 0.0362(4) Uani 1 1 d .
C6 C 0.13150(10) 0.88600(12) 0.35928(7) 0.0350(3) Uani 1 1 d .
C7 C 0.23469(10) 0.91823(14) 0.37420(9) 0.0469(4) Uani 1 1 d .
H7A H 0.2723 0.9179 0.3326 0.056 Uiso 1 1 calc R
H7B H 0.2640 0.8678 0.4049 0.056 Uiso 1 1 calc R
C8 C 0.23933(12) 1.02612(14) 0.40554(9) 0.0535(5) Uani 1 1 d .
H8A H 0.3068 1.0501 0.4062 0.064 Uiso 1 1 calc R
H8B H 0.2165 1.0225 0.4520 0.064 Uiso 1 1 calc R
C9 C 0.17705(13) 1.10425(14) 0.36644(9) 0.0526(5) Uani 1 1 d .
H9A H 0.1761 1.1703 0.3908 0.063 Uiso 1 1 calc R
H9B H 0.2072 1.1169 0.3227 0.063 Uiso 1 1 calc R
C10 C 0.07308(12) 1.06807(13) 0.35557(7) 0.0413(4) Uani 1 1 d .
C11 C 0.05816(10) 0.95479(12) 0.35051(7) 0.0355(3) Uani 1 1 d .
C12 C -0.03867(10) 0.90617(13) 0.33189(8) 0.0382(4) Uani 1 1 d .
C13 C -0.06689(12) 0.82331(13) 0.38446(8) 0.0429(4) Uani 1 1 d .
C14 C 0.01539(11) 0.74058(13) 0.39155(8) 0.0402(4) Uani 1 1 d .
C15 C 0.01441(13) 0.75602(13) 0.47001(8) 0.0481(4) Uani 1 1 d .
C16 C -0.05617(13) 0.84970(15) 0.46016(8) 0.0522(5) Uani 1 1 d .
H16A H -0.1168 0.8430 0.4854 0.063 Uiso 1 1 calc R
H16B H -0.0259 0.9174 0.4685 0.063 Uiso 1 1 calc R
C17 C 0.11071(14) 0.77857(17) 0.50502(9) 0.0636(5) Uani 1 1 d .
H17A H 0.0995 0.7883 0.5526 0.095 Uiso 1 1 calc R
H17B H 0.1392 0.8411 0.4864 0.095 Uiso 1 1 calc R
H17C H 0.1546 0.7206 0.4984 0.095 Uiso 1 1 calc R
C18 C -0.03612(16) 0.66323(17) 0.50369(11) 0.0713(6) Uani 1 1 d .
H18A H 0.0050 0.6023 0.5004 0.107 Uiso 1 1 calc R
H18B H -0.0973 0.6497 0.4814 0.107 Uiso 1 1 calc R
H18C H -0.0479 0.6791 0.5505 0.107 Uiso 1 1 calc R
C19 C 0.15445(14) 0.94649(15) 0.13641(9) 0.0580(5) Uani 1 1 d .
H19A H 0.1103 0.9678 0.1005 0.070 Uiso 1 1 calc R
H19B H 0.2039 0.9011 0.1168 0.070 Uiso 1 1 calc R
C20 C 0.20308(15) 1.04201(17) 0.16548(11) 0.0682(6) Uani 1 1 d .
H20A H 0.1542 1.0880 0.1840 0.102 Uiso 1 1 calc R
H20B H 0.2385 1.0779 0.1305 0.102 Uiso 1 1 calc R
H20C H 0.2476 1.0212 0.2006 0.102 Uiso 1 1 calc R
H3 H -0.0816(12) 0.8083(12) 0.2522(7) 0.040(4) Uiso 1 1 d .
H4 H 0.0464(11) 0.6967(13) 0.2630(8) 0.037(4) Uiso 1 1 d .
H5 H 0.1567(11) 0.7263(12) 0.3534(7) 0.036(4) Uiso 1 1 d .
H12 H -0.0902(12) 0.9611(13) 0.3264(8) 0.040(4) Uiso 1 1 d .
H13 H -0.1297(14) 0.7920(15) 0.3746(9) 0.059(5) Uiso 1 1 d .
H14 H -0.0011(12) 0.6715(15) 0.3773(8) 0.047(4) Uiso 1 1 d .

loop_
_atom_site_aniso_label
_atom_site_aniso_U_11
_atom_site_aniso_U_22
_atom_site_aniso_U_33
_atom_site_aniso_U_23
_atom_site_aniso_U_13
_atom_site_aniso_U_12
O1 0.0528(8) 0.0756(10) 0.0620(8) -0.0018(7) 0.0158(6) 0.0160(7)
O2 0.0554(7) 0.0775(10) 0.0640(9) 0.0201(7) -0.0130(6) 0.0070(7)
O3 0.0736(8) 0.0423(7) 0.0610(8) 0.0004(5) -0.0052(6) 0.0143(6)
N1 0.0462(8) 0.0545(9) 0.0390(7) -0.0017(6) 0.0014(6) -0.0028(7)
C1 0.0477(9) 0.0460(10) 0.0396(8) -0.0099(7) 0.0012(7) 0.0006(8)
C2 0.0434(9) 0.0533(10) 0.0414(9) -0.0014(7) -0.0107(7) -0.0039(8)
C3 0.0324(8) 0.0479(10) 0.0429(9) -0.0034(7) -0.0085(6) -0.0051(7)
C4 0.0409(8) 0.0370(9) 0.0408(8) -0.0083(6) -0.0032(6) -0.0021(7)
C5 0.0321(7) 0.0372(9) 0.0393(8) -0.0042(6) -0.0020(6) 0.0063(7)
C6 0.0315(7) 0.0405(9) 0.0330(7) -0.0047(6) -0.0002(5) 0.0008(6)
C7 0.0312(8) 0.0569(11) 0.0526(9) -0.0088(8) -0.0040(7) -0.0020(7)
C8 0.0433(9) 0.0628(12) 0.0544(10) -0.0142(9) -0.0028(7) -0.0144(8)
C9 0.0606(11) 0.0445(10) 0.0528(10) -0.0085(7) 0.0059(8) -0.0155(8)
C10 0.0512(9) 0.0397(9) 0.0329(8) -0.0020(6) 0.0030(6) 0.0017(7)
C11 0.0328(7) 0.0370(8) 0.0368(7) -0.0027(6) 0.0006(6) 0.0015(6)
C12 0.0284(7) 0.0405(9) 0.0458(9) -0.0014(6) -0.0024(6) 0.0041(6)
C13 0.0314(8) 0.0480(10) 0.0494(9) -0.0026(7) 0.0036(7) -0.0034(7)
C14 0.0431(8) 0.0345(9) 0.0431(9) -0.0019(6) 0.0006(6) -0.0037(7)
C15 0.0549(10) 0.0490(10) 0.0405(9) 0.0004(7) 0.0051(7) 0.0002(8)
C16 0.0521(10) 0.0571(11) 0.0472(10) -0.0034(8) 0.0137(8) 0.0033(8)
C17 0.0682(12) 0.0818(15) 0.0409(10) -0.0015(9) -0.0048(8) 0.0026(11)
C18 0.0894(15) 0.0680(13) 0.0566(12) 0.0137(10) 0.0127(10) -0.0070(12)
C19 0.0635(11) 0.0659(12) 0.0447(10) 0.0043(8) 0.0063(8) -0.0030(10)
C20 0.0584(11) 0.0701(14) 0.0762(14) 0.0056(11) 0.0049(10) -0.0108(10)

loop_
_atom_type_symbol
_atom_type_description
_atom_type_scat_dispersion_real
_atom_type_scat_dispersion_imag
_atom_type_scat_source
C C 0.0033 0.0016 'International Tables Vol C Tables 4.2.6.8 and 6.1.1.4'
H H 0.0000 0.0000 'International Tables Vol C Tables 4.2.6.8 and 6.1.1.4'
N N 0.0061 0.0033 'International Tables Vol C Tables 4.2.6.8 and 6.1.1.4'
O O 0.0106 0.0060 'International Tables Vol C Tables 4.2.6.8 and 6.1.1.4'

loop_
_geom_angle_atom_site_label_1
_geom_angle_atom_site_label_2
_geom_angle_atom_site_label_3
_geom_angle
C2 N1 C1 113.19(14)
C2 N1 C19 123.50(15)
C1 N1 C19 123.07(14)
O1 C1 N1 124.08(16)
O1 C1 C4 127.37(16)
N1 C1 C4 108.52(14)
O2 C2 N1 123.78(16)
O2 C2 C3 127.56(16)
N1 C2 C3 108.63(14)
C2 C3 C4 104.83(13)
C2 C3 C12 111.77(14)
C4 C3 C12 109.51(12)
C2 C3 H3 107.5(9)
C4 C3 H3 112.7(9)
C12 C3 H3 110.4(9)
C1 C4 C3 104.64(13)
C1 C4 C5 111.35(13)
C3 C4 C5 109.86(12)
C1 C4 H4 109.3(9)
C3 C4 H4 111.6(9)
C5 C4 H4 110.0(9)
C6 C5 C14 112.20(12)
C6 C5 C4 106.24(12)
C14 C5 C4 104.45(12)
C6 C5 H5 112.9(9)
C14 C5 H5 110.5(9)
C4 C5 H5 110.0(9)
C11 C6 C5 114.18(12)
C11 C6 C7 123.28(14)
C5 C6 C7 122.38(13)
C6 C7 C8 111.73(13)
C6 C7 H7A 109.3
C8 C7 H7A 109.3
C6 C7 H7B 109.3
C8 C7 H7B 109.3
H7A C7 H7B 107.9
C7 C8 C9 111.36(14)
C7 C8 H8A 109.4
C9 C8 H8A 109.4
C7 C8 H8B 109.4
C9 C8 H8B 109.4
H8A C8 H8B 108.0
C10 C9 C8 113.52(14)
C10 C9 H9A 108.9
C8 C9 H9A 108.9
C10 C9 H9B 108.9
C8 C9 H9B 108.9
H9A C9 H9B 107.7
O3 C10 C11 122.59(15)
O3 C10 C9 121.09(15)
C11 C10 C9 116.29(14)
C6 C11 C10 122.16(13)
C6 C11 C12 114.72(13)
C10 C11 C12 123.06(13)
C11 C12 C13 109.81(12)
C11 C12 C3 107.10(11)
C13 C12 C3 104.90(13)
C11 C12 H12 110.9(9)
C13 C12 H12 112.3(9)
C3 C12 H12 111.5(9)
C12 C13 C16 119.01(14)
C12 C13 C14 110.40(12)
C16 C13 C14 89.53(12)
C12 C13 H13 111.8(11)
C16 C13 H13 111.8(11)
C14 C13 H13 112.5(11)
C5 C14 C13 109.00(13)
C5 C14 C15 122.11(13)
C13 C14 C15 89.88(12)
C5 C14 H14 105.9(10)
C13 C14 H14 115.5(10)
C15 C14 H14 114.1(10)
C17 C15 C18 109.97(16)
C17 C15 C16 116.92(15)
C18 C15 C16 111.83(15)
C17 C15 C14 118.03(13)
C18 C15 C14 109.87(14)
C16 C15 C14 88.71(12)
C13 C16 C15 90.75(12)
C13 C16 H16A 113.5
C15 C16 H16A 113.5
C13 C16 H16B 113.5
C15 C16 H16B 113.5
H16A C16 H16B 110.8
C15 C17 H17A 109.5
C15 C17 H17B 109.5
H17A C17 H17B 109.5
C15 C17 H17C 109.5
H17A C17 H17C 109.5
H17B C17 H17C 109.5
C15 C18 H18A 109.5
C15 C18 H18B 109.5
H18A C18 H18B 109.5
C15 C18 H18C 109.5
H18A C18 H18C 109.5
H18B C18 H18C 109.5
N1 C19 C20 112.17(16)
N1 C19 H19A 109.2
C20 C19 H19A 109.2
N1 C19 H19B 109.2
C20 C19 H19B 109.2
H19A C19 H19B 107.9
C19 C20 H20A 109.5
C19 C20 H20B 109.5
H20A C20 H20B 109.5
C19 C20 H20C 109.5
H20A C20 H20C 109.5
H20B C20 H20C 109.5

loop_
_geom_bond_atom_site_label_1
_geom_bond_atom_site_label_2
_geom_bond_distance
O1 C1 1.2088(19)
O2 C2 1.212(2)
O3 C10 1.2187(19)
N1 C2 1.377(2)
N1 C1 1.382(2)
N1 C19 1.460(2)
C1 C4 1.503(2)
C2 C3 1.502(2)
C3 C4 1.537(2)
C3 C12 1.555(2)
C3 H3 0.957(16)
C4 C5 1.550(2)
C4 H4 0.967(17)
C5 C6 1.496(2)
C5 C14 1.540(2)
C5 H5 0.957(15)
C6 C11 1.3419(19)
C6 C7 1.497(2)
C7 C8 1.509(2)
C7 H7A 0.9700
C7 H7B 0.9700
C8 C9 1.520(3)
C8 H8A 0.9700
C8 H8B 0.9700
C9 C10 1.508(2)
C9 H9A 0.9700
C9 H9B 0.9700
C10 C11 1.461(2)
C11 C12 1.506(2)
C12 C13 1.530(2)
C12 H12 0.998(17)
C13 C16 1.540(2)
C13 C14 1.547(2)
C13 H13 0.966(19)
C14 C15 1.563(2)
C14 H14 0.951(18)
C15 C17 1.513(2)
C15 C18 1.522(3)
C15 C16 1.546(2)
C16 H16A 0.9700
C16 H16B 0.9700
C17 H17A 0.9600
C17 H17B 0.9600
C17 H17C 0.9600
C18 H18A 0.9600
C18 H18B 0.9600
C18 H18C 0.9600
C19 C20 1.500(3)
C19 H19A 0.9700
C19 H19B 0.9700
C20 H20A 0.9600
C20 H20B 0.9600
C20 H20C 0.9600

loop_
_geom_torsion_atom_site_label_1
_geom_torsion_atom_site_label_2
_geom_torsion_atom_site_label_3
_geom_torsion_atom_site_label_4
_geom_torsion
C2 N1 C1 O1 -175.65(16)
C19 N1 C1 O1 -1.0(3)
C2 N1 C1 C4 2.62(18)
C19 N1 C1 C4 177.22(14)
C1 N1 C2 O2 178.39(16)
C19 N1 C2 O2 3.8(3)
C1 N1 C2 C3 0.09(18)
C19 N1 C2 C3 -174.48(14)
O2 C2 C3 C4 179.12(16)
N1 C2 C3 C4 -2.66(17)
O2 C2 C3 C12 -62.3(2)
N1 C2 C3 C12 115.89(14)
O1 C1 C4 C3 174.11(16)
N1 C1 C4 C3 -4.09(16)
O1 C1 C4 C5 55.5(2)
N1 C1 C4 C5 -122.72(14)
C2 C3 C4 C1 3.99(15)
C12 C3 C4 C1 -116.07(14)
C2 C3 C4 C5 123.62(14)
C12 C3 C4 C5 3.56(17)
C1 C4 C5 C6 57.13(16)
C3 C4 C5 C6 -58.32(15)
C1 C4 C5 C14 175.91(13)
C3 C4 C5 C14 60.46(16)
C14 C5 C6 C11 -55.22(17)
C4 C5 C6 C11 58.33(16)
C14 C5 C6 C7 129.25(14)
C4 C5 C6 C7 -117.20(15)
C11 C6 C7 C8 23.2(2)
C5 C6 C7 C8 -161.65(14)
C6 C7 C8 C9 -47.7(2)
C7 C8 C9 C10 52.34(19)
C8 C9 C10 O3 151.83(15)
C8 C9 C10 C11 -30.17(19)
C5 C6 C11 C10 -176.14(13)
C7 C6 C11 C10 -0.7(2)
C5 C6 C11 C12 1.07(18)
C7 C6 C11 C12 176.55(13)
O3 C10 C11 C6 -177.93(14)
C9 C10 C11 C6 4.1(2)
O3 C10 C11 C12 5.1(2)
C9 C10 C11 C12 -172.87(13)
C6 C11 C12 C13 54.85(17)
C10 C11 C12 C13 -127.97(15)
C6 C11 C12 C3 -58.53(17)
C10 C11 C12 C3 118.65(15)
C2 C3 C12 C11 -63.06(16)
C4 C3 C12 C11 52.66(17)
C2 C3 C12 C13 -179.73(12)
C4 C3 C12 C13 -64.01(15)
C11 C12 C13 C16 45.68(18)
C3 C12 C13 C16 160.47(13)
C11 C12 C13 C14 -55.63(17)
C3 C12 C13 C14 59.16(15)
C6 C5 C14 C13 49.32(16)
C4 C5 C14 C13 -65.34(15)
C6 C5 C14 C15 -53.00(19)
C4 C5 C14 C15 -167.66(14)
C12 C13 C14 C5 4.83(17)
C16 C13 C14 C5 -116.13(13)
C12 C13 C14 C15 128.98(13)
C16 C13 C14 C15 8.03(12)
C5 C14 C15 C17 -15.5(2)
C13 C14 C15 C17 -128.06(16)
C5 C14 C15 C18 -142.69(16)
C13 C14 C15 C18 104.79(15)
C5 C14 C15 C16 104.52(16)
C13 C14 C15 C16 -8.00(12)
C12 C13 C16 C15 -121.32(15)
C14 C13 C16 C15 -8.11(12)
C17 C15 C16 C13 129.08(15)
C18 C15 C16 C13 -102.90(16)
C14 C15 C16 C13 8.03(12)
C2 N1 C19 C20 81.9(2)
C1 N1 C19 C20 -92.1(2)
